data_7132696
loop_
_publ_author_name
'Tokura, Yu'
'Xu, Shibo'
'Yasui, Kosuke'
'Nishii, Yuji'
'Hirano, Koji'

_publ_section_title
;
 Pd-catalysed C-H alkynylation of benzophospholes.
;
_journal_issue 20
_journal_name_full 'Chemical communications (Cambridge, England)'
_journal_page_first 2792
_journal_page_last 2795
_journal_paper_doi 10.1039/d3cc05994d
_journal_volume 60
_journal_year 2024
_chemical_formula_moiety 'C29 H21 O2 P'
_chemical_formula_sum 'C29 H21 O2 P'
_chemical_formula_weight 432.43
_space_group_crystal_system monoclinic
_space_group_IT_number 14
_space_group_name_Hall '-P 2ybc'
_space_group_name_H-M_alt 'P 1 21/c 1'
_atom_sites_solution_hydrogens geom
_atom_sites_solution_primary dual
_audit_creation_date 2023-07-20
_audit_creation_method
;
Olex2 1.2
(compiled 2018.05.29 svn.r3508 for OlexSys, GUI svn.r5506)
;
_audit_update_record
;
2023-07-20 deposited with the CCDC.	2024-02-09 downloaded from the CCDC.
;
_cell_angle_alpha 90
_cell_angle_beta 109.249(2)
_cell_angle_gamma 90
_cell_formula_units_Z 4
_cell_length_a 9.4750(2)
_cell_length_b 18.8265(3)
_cell_length_c 12.4890(2)
_cell_measurement_reflns_used 8924
_cell_measurement_temperature 123(2)
_cell_measurement_theta_max 76.6400
_cell_measurement_theta_min 4.4280
_cell_volume 2103.26(7)
_computing_cell_refinement 'CrysAlisPro 1.171.42.81a (Rigaku OD, 2023)'
_computing_data_collection 'CrysAlisPro 1.171.42.81a (Rigaku OD, 2023)'
_computing_data_reduction 'CrysAlisPro 1.171.42.81a (Rigaku OD, 2023)'
_computing_molecular_graphics 'Olex2 (Dolomanov et al., 2009)'
_computing_publication_material 'Olex2 (Dolomanov et al., 2009)'
_computing_structure_refinement 'ShelXL (Sheldrick, 2015)'
_computing_structure_solution 'ShelXT (Sheldrick, 2015)'
_diffrn_ambient_temperature 123(2)
_diffrn_detector 'Hybrid Pixel Array Detector'
_diffrn_detector_area_resol_mean 10.0000
_diffrn_detector_type HyPix
_diffrn_measured_fraction_theta_full 0.999
_diffrn_measured_fraction_theta_max 0.965
_diffrn_measurement_details
;
List of Runs (angles in degrees, time in seconds):

  # Type    Start    End  Width  t~exp~   \w     \q     \k     \f   Frames
#--------------------------------------------------------------------------
  1  \w    -26.00   3.00   0.50    0.07    --   47.45 -19.00   0.00   58
  2  \w    -20.00   5.00   0.50    0.07    --   47.45 -19.00 -30.00   50
  3  \w    -24.00  20.00   0.50    0.07    --   47.45 -37.00 -90.00   88
  4  \w    -27.00   2.00   0.50    0.07    --   47.45 -19.00-120.00   58
  5  \w    -23.00   5.00   0.50    0.07    --   47.45 -19.00-150.00   56
  6  \w     39.00  64.00   0.50    0.29    --   86.25-123.00-176.00   50
  7  \w     12.00  37.00   0.50    0.07    --   47.45-123.00-176.00   50
  8  \w     27.00  53.00   0.50    0.07    --   47.45-149.00  19.00   52
  9  \w   -127.00 -95.00   0.50    0.29    -- -107.75 -19.00-120.00   64
 10  \w   -177.00-151.00   0.50    0.29    -- -107.75 -19.00-120.00   52
 11  \w   -174.00-102.00   0.50    0.29    -- -107.75 -37.00 -90.00  144
 12  \w   -143.00 -76.00   0.50    0.29    -- -107.75-123.00-176.00  134
 13  \w   -113.00 -88.00   0.50    0.07    --  -47.45-149.00  19.00   50
 14  \w   -136.00-110.00   0.50    0.29    -- -107.75-149.00  19.00   52
 15  \w   -121.00 -94.00   0.50    0.29    -- -107.75  77.00 -90.00   54
 16  \w    -82.00 -36.00   0.50    0.29    -- -107.75  57.00 -90.00   92
 17  \w    -63.00 -35.00   0.50    0.29    -- -107.75  37.00-120.00   56
 18  \w    -61.00 -36.00   0.50    0.29    -- -107.75  37.00-150.00   50
 19  \w    -87.00 -38.00   0.50    0.29    -- -107.75  77.00 -90.00   98
 20  \w    -81.00 -47.00   0.50    0.29    -- -107.75  57.00 -30.00   68
 21  \w    -59.00 -34.00   0.50    0.29    -- -107.75  37.00 -30.00   50
 22  \w    -61.00 -36.00   0.50    0.29    -- -107.75  37.00  90.00   50
 23  \w    -63.00 -34.00   0.50    0.29    -- -107.75  37.00 120.00   58
 24  \w    -59.00 -34.00   0.50    0.29    -- -107.75  37.00 150.00   50
 25  \w   -108.00 -25.00   0.50    0.07    --  -47.45 149.00  67.00  166
 26  \w   -128.00 -96.00   0.50    0.29    -- -107.75 147.00 146.94   64
 27  \w   -112.00 -55.00   0.50    0.29    -- -107.75 149.00  67.00  114
 28  \w   -110.00 -71.00   0.50    0.29    -- -107.75 123.00 -96.00   78
 29  \w     91.00 116.00   0.50    0.29    --   86.25 123.00 -96.00   50
 30  \w    106.00 131.00   0.50    0.29    --   86.25 149.00  67.00   50
 31  \w     57.00  82.00   0.50    0.07    --   47.45 149.00  67.00   50
;
_diffrn_measurement_device 'four-circle diffractometer'
_diffrn_measurement_device_type 'XtaLAB Synergy, Single source at offset/far, HyPix'
_diffrn_measurement_method '\w scans'
_diffrn_orient_matrix_type 'CrysAlisPro convention (1999,Acta A55,543-557)'
_diffrn_orient_matrix_UB_11 -0.0068023000
_diffrn_orient_matrix_UB_12 -0.0591916000
_diffrn_orient_matrix_UB_13 0.0833035000
_diffrn_orient_matrix_UB_21 -0.0151543000
_diffrn_orient_matrix_UB_22 -0.0560253000
_diffrn_orient_matrix_UB_23 -0.0930344000
_diffrn_orient_matrix_UB_31 0.1714463000
_diffrn_orient_matrix_UB_32 -0.0073244000
_diffrn_orient_matrix_UB_33 0.0383498000
_diffrn_radiation_monochromator mirror
_diffrn_radiation_probe x-ray
_diffrn_radiation_type CuK\a
_diffrn_radiation_wavelength 1.54184
_diffrn_reflns_av_R_equivalents 0.0398
_diffrn_reflns_av_unetI/netI 0.0374
_diffrn_reflns_Laue_measured_fraction_full 0.999
_diffrn_reflns_Laue_measured_fraction_max 0.965
_diffrn_reflns_limit_h_max 11
_diffrn_reflns_limit_h_min -9
_diffrn_reflns_limit_k_max 22
_diffrn_reflns_limit_k_min -23
_diffrn_reflns_limit_l_max 15
_diffrn_reflns_limit_l_min -15
_diffrn_reflns_number 15613
_diffrn_reflns_point_group_measured_fraction_full 0.999
_diffrn_reflns_point_group_measured_fraction_max 0.965
_diffrn_reflns_theta_full 67.684
_diffrn_reflns_theta_max 77.252
_diffrn_reflns_theta_min 4.425
_diffrn_source 'micro-focus sealed X-ray tube'
_diffrn_source_type 'PhotonJet (Cu) X-ray Source'
_exptl_absorpt_coefficient_mu 1.352
_exptl_absorpt_correction_T_max 1.00000
_exptl_absorpt_correction_T_min 0.95790
_exptl_absorpt_correction_type multi-scan
_exptl_absorpt_process_details
;
CrysAlisPro 1.171.42.81a (Rigaku Oxford Diffraction, 2023)
Empirical absorption correction using spherical harmonics,
implemented in SCALE3 ABSPACK scaling algorithm.
;
_exptl_crystal_colour yellow
_exptl_crystal_colour_primary yellow
_exptl_crystal_density_diffrn 1.366
_exptl_crystal_description plate
_exptl_crystal_F_000 904
_exptl_crystal_size_max 0.152
_exptl_crystal_size_mid 0.144
_exptl_crystal_size_min 0.086
_refine_diff_density_max 0.297
_refine_diff_density_min -0.345
_refine_diff_density_rms 0.049
_refine_ls_extinction_method none
_refine_ls_goodness_of_fit_ref 1.060
_refine_ls_hydrogen_treatment constr
_refine_ls_matrix_type full
_refine_ls_number_parameters 290
_refine_ls_number_reflns 4299
_refine_ls_number_restraints 0
_refine_ls_restrained_S_all 1.060
_refine_ls_R_factor_all 0.0421
_refine_ls_R_factor_gt 0.0377
_refine_ls_shift/su_max 0.001
_refine_ls_shift/su_mean 0.000
_refine_ls_structure_factor_coef Fsqd
_refine_ls_weighting_details 'w=1/[\s^2^(Fo^2^)+(0.0543P)^2^+0.6245P] where P=(Fo^2^+2Fc^2^)/3'
_refine_ls_weighting_scheme calc
_refine_ls_wR_factor_gt 0.1013
_refine_ls_wR_factor_ref 0.1052
_reflns_Friedel_coverage 0.000
_reflns_number_gt 3829
_reflns_number_total 4299
_reflns_threshold_expression 'I > 2\s(I)'
_cod_data_source_file d3cc05994d2.cif
_cod_data_source_block 530_autored
_cod_depositor_comments 'Adding full bibliography for 7132694--7132697.cif.'
_cod_original_cell_volume 2103.25(7)
_cod_database_code 7132696
_shelx_shelxl_version_number 2017/1
_chemical_oxdiff_formula 'C29 H24 O2 P1'
_shelx_space_group_comment
;
The symmetry employed for this shelxl refinement is uniquely defined
by the following loop, which should always be used as a source of
symmetry information in preference to the above space-group names.
They are only intended as comments.
;
_shelx_estimated_absorpt_t_max 0.888
_shelx_estimated_absorpt_t_min 0.823
_diffrn_oxdiff_digest_frames
;
0136be669346bc33d0491c6eeadab809b10215683cb
;
_reflns_odcompleteness_completeness 99.93
_reflns_odcompleteness_iscentric 1
_reflns_odcompleteness_theta 68.13
_olex2_refinement_description
;
1. Fixed Uiso
 At 1.2 times of:
  All C(H) groups
 At 1.5 times of:
  All C(H,H,H) groups
2.a Aromatic/amide H refined with riding coordinates:
 C00E(H00E), C00F(H00F), C00G(H00G), C00H(H00H), C00I(H00I), C00J(H00J),
 C00K(H00K), C00L(H00L), C00M(H00M), C00N(H00N), C00O(H00O), C00P(H00P),
 C00Q(H00Q), C00R(H00R), C00S(H00S), C00T(H00T), C00U(H00U), C00V(H00V)
2.b Idealised Me refined as rotating group:
 C00W(H00A,H00B,H00C)
;
_olex2_submission_special_instructions 'No special instructions were received'
_oxdiff_exptl_absorpt_empirical_details
;
Empirical correction (ABSPACK) includes:
- Absorption correction using spherical harmonics
- Frame scaling
;
_oxdiff_exptl_absorpt_empirical_full_max 1.366
_oxdiff_exptl_absorpt_empirical_full_min 0.796

loop_
_space_group_symop_operation_xyz
'x, y, z'
'-x, y+1/2, -z+1/2'
'-x, -y, -z'
'x, -y-1/2, z-1/2'

loop_
_atom_site_label
_atom_site_type_symbol
_atom_site_fract_x
_atom_site_fract_y
_atom_site_fract_z
_atom_site_U_iso_or_equiv
_atom_site_adp_type
_atom_site_occupancy
_atom_site_site_symmetry_order
_atom_site_calc_flag
_atom_site_refinement_flags_posn
_atom_site_refinement_flags_adp
_atom_site_refinement_flags_occupancy
_atom_site_disorder_assembly
_atom_site_disorder_group
P001 P 0.79064(4) 0.30163(2) 0.22178(3) 0.02058(11) Uani 1 1 d . . . . .
O002 O 0.75844(12) 0.32786(6) 0.10414(8) 0.0289(2) Uani 1 1 d . . . . .
O003 O 0.12251(12) 0.42629(6) -0.03010(9) 0.0317(3) Uani 1 1 d . . . . .
C004 C 0.92303(15) 0.36210(7) 0.42154(11) 0.0205(3) Uani 1 1 d . . . . .
C005 C 0.65965(15) 0.39950(7) 0.33929(12) 0.0210(3) Uani 1 1 d . . . . .
C006 C 0.51689(16) 0.40115(7) 0.24240(12) 0.0213(3) Uani 1 1 d . . . . .
C007 C 1.03477(16) 0.31135(7) 0.40274(12) 0.0218(3) Uani 1 1 d . . . . .
C008 C 0.67725(15) 0.22605(7) 0.23042(12) 0.0212(3) Uani 1 1 d . . . . .
C009 C 0.81175(16) 0.44160(7) 0.52676(12) 0.0227(3) Uani 1 1 d . . . . .
C00A C 0.78637(15) 0.36159(7) 0.33378(11) 0.0207(3) Uani 1 1 d . . . . .
C00B C 0.24644(16) 0.41569(8) 0.06232(12) 0.0248(3) Uani 1 1 d . . . . .
C00C C 0.94195(16) 0.40710(7) 0.51790(11) 0.0212(3) Uani 1 1 d . . . . .
C00D C 0.98050(16) 0.27744(7) 0.29641(12) 0.0229(3) Uani 1 1 d . . . . .
C00E C 1.08061(16) 0.42149(7) 0.60343(12) 0.0240(3) Uani 1 1 d . . . . .
H00E H 1.167907 0.402514 0.596673 0.029 Uiso 1 1 calc R . . . .
C00F C 0.38152(16) 0.38135(8) 0.25452(12) 0.0253(3) Uani 1 1 d . . . . .
H00F H 0.380830 0.363574 0.323821 0.030 Uiso 1 1 calc R . . . .
C00G C 0.60028(16) 0.18964(8) 0.13110(12) 0.0256(3) Uani 1 1 d . . . . .
H00G H 0.604395 0.205460 0.061645 0.031 Uiso 1 1 calc R . . . .
C00H C 0.24651(17) 0.38751(8) 0.16520(13) 0.0262(3) Uani 1 1 d . . . . .
H00H H 0.157530 0.372875 0.174520 0.031 Uiso 1 1 calc R . . . .
C00I C 1.17482(17) 0.29075(8) 0.47574(13) 0.0270(3) Uani 1 1 d . . . . .
H00I H 1.211701 0.309859 0.548351 0.032 Uiso 1 1 calc R . . . .
C00J C 0.67378(16) 0.43653(7) 0.43737(12) 0.0230(3) Uani 1 1 d . . . . .
H00J H 0.590125 0.458874 0.445098 0.028 Uiso 1 1 calc R . . . .
C00K C 0.51483(16) 0.42659(8) 0.13647(12) 0.0241(3) Uani 1 1 d . . . . .
H00K H 0.604337 0.438182 0.125249 0.029 Uiso 1 1 calc R . . . .
C00L C 0.67054(16) 0.20177(8) 0.33432(12) 0.0246(3) Uani 1 1 d . . . . .
H00L H 0.721067 0.226188 0.400620 0.030 Uiso 1 1 calc R . . . .
C00M C 0.38186(17) 0.43469(8) 0.04856(12) 0.0265(3) Uani 1 1 d . . . . .
H00M H 0.382450 0.452971 -0.020474 0.032 Uiso 1 1 calc R . . . .
C00N C 0.82401(18) 0.48306(8) 0.62436(13) 0.0282(3) Uani 1 1 d . . . . .
H00N H 0.738975 0.504101 0.631900 0.034 Uiso 1 1 calc R . . . .
C00O C 1.08876(17) 0.46261(8) 0.69551(12) 0.0272(3) Uani 1 1 d . . . . .
H00O H 1.180940 0.470841 0.750697 0.033 Uiso 1 1 calc R . . . .
C00P C 0.95887(19) 0.49251(8) 0.70735(13) 0.0300(3) Uani 1 1 d . . . . .
H00P H 0.964710 0.518760 0.771758 0.036 Uiso 1 1 calc R . . . .
C00Q C 1.06474(17) 0.22846(8) 0.26106(13) 0.0285(3) Uani 1 1 d . . . . .
H00Q H 1.026488 0.207322 0.190014 0.034 Uiso 1 1 calc R . . . .
C00R C 0.58886(16) 0.14138(8) 0.33907(13) 0.0283(3) Uani 1 1 d . . . . .
H00R H 0.585406 0.125039 0.408438 0.034 Uiso 1 1 calc R . . . .
C00S C 0.51731(17) 0.12959(8) 0.13628(13) 0.0291(3) Uani 1 1 d . . . . .
H00S H 0.465051 0.105568 0.069982 0.035 Uiso 1 1 calc R . . . .
C00T C 1.25961(17) 0.24142(8) 0.43967(14) 0.0305(3) Uani 1 1 d . . . . .
H00T H 1.353535 0.228562 0.488537 0.037 Uiso 1 1 calc R . . . .
C00U C 0.51207(17) 0.10536(8) 0.23950(14) 0.0289(3) Uani 1 1 d . . . . .
H00U H 0.457111 0.064903 0.242383 0.035 Uiso 1 1 calc R . . . .
C00V C 1.20681(18) 0.21121(9) 0.33268(15) 0.0327(3) Uani 1 1 d . . . . .
H00V H 1.266101 0.179638 0.309071 0.039 Uiso 1 1 calc R . . . .
C00W C -0.01612(17) 0.39805(10) -0.02673(15) 0.0352(4) Uani 1 1 d . . . . .
H00A H -0.091875 0.404526 -0.099243 0.053 Uiso 1 1 calc GR . . . .
H00B H -0.044909 0.422372 0.030407 0.053 Uiso 1 1 calc GR . . . .
H00C H -0.004611 0.348309 -0.009095 0.053 Uiso 1 1 calc GR . . . .

loop_
_atom_site_aniso_label
_atom_site_aniso_U_11
_atom_site_aniso_U_22
_atom_site_aniso_U_33
_atom_site_aniso_U_23
_atom_site_aniso_U_13
_atom_site_aniso_U_12
P001 0.0253(2) 0.01986(19) 0.01682(18) -0.00067(12) 0.00730(13) 0.00096(12)
O002 0.0387(6) 0.0293(6) 0.0199(5) 0.0026(4) 0.0111(4) 0.0027(4)
O003 0.0242(5) 0.0375(6) 0.0284(5) 0.0018(5) 0.0019(4) -0.0033(4)
C004 0.0251(7) 0.0174(6) 0.0195(6) 0.0012(5) 0.0079(5) -0.0015(5)
C005 0.0251(7) 0.0178(6) 0.0204(6) 0.0025(5) 0.0080(5) 0.0003(5)
C006 0.0253(7) 0.0173(6) 0.0214(6) -0.0019(5) 0.0076(5) 0.0008(5)
C007 0.0249(7) 0.0181(6) 0.0237(7) 0.0004(5) 0.0096(5) -0.0011(5)
C008 0.0206(6) 0.0201(7) 0.0223(6) -0.0012(5) 0.0062(5) 0.0032(5)
C009 0.0299(7) 0.0195(6) 0.0199(6) 0.0002(5) 0.0097(5) -0.0013(5)
C00A 0.0261(7) 0.0180(6) 0.0187(6) 0.0004(5) 0.0083(5) -0.0002(5)
C00B 0.0239(7) 0.0233(7) 0.0241(7) -0.0018(5) 0.0039(5) 0.0007(5)
C00C 0.0276(7) 0.0174(6) 0.0184(6) 0.0019(5) 0.0075(5) -0.0013(5)
C00D 0.0253(7) 0.0201(7) 0.0247(7) -0.0002(5) 0.0101(5) -0.0010(5)
C00E 0.0287(7) 0.0196(7) 0.0228(7) 0.0019(5) 0.0073(5) -0.0008(5)
C00F 0.0293(7) 0.0257(7) 0.0229(7) 0.0011(5) 0.0114(6) 0.0011(6)
C00G 0.0278(7) 0.0273(7) 0.0211(7) -0.0023(5) 0.0072(5) 0.0011(6)
C00H 0.0248(7) 0.0268(7) 0.0289(7) -0.0015(6) 0.0112(6) -0.0013(6)
C00I 0.0273(7) 0.0225(7) 0.0288(7) -0.0020(6) 0.0061(6) -0.0017(6)
C00J 0.0260(7) 0.0212(7) 0.0228(7) 0.0000(5) 0.0097(5) 0.0014(5)
C00K 0.0251(7) 0.0222(7) 0.0250(7) 0.0009(5) 0.0081(5) -0.0029(5)
C00L 0.0252(7) 0.0261(7) 0.0208(7) -0.0001(5) 0.0052(5) 0.0002(5)
C00M 0.0294(8) 0.0271(7) 0.0224(7) 0.0028(5) 0.0075(6) -0.0023(6)
C00N 0.0344(8) 0.0282(7) 0.0241(7) -0.0033(6) 0.0124(6) 0.0008(6)
C00O 0.0327(8) 0.0232(7) 0.0223(7) 0.0006(5) 0.0044(6) -0.0044(6)
C00P 0.0423(9) 0.0272(7) 0.0207(7) -0.0050(6) 0.0107(6) -0.0020(6)
C00Q 0.0314(8) 0.0263(7) 0.0298(7) -0.0047(6) 0.0129(6) 0.0002(6)
C00R 0.0265(7) 0.0315(8) 0.0270(7) 0.0039(6) 0.0088(6) 0.0003(6)
C00S 0.0276(7) 0.0282(8) 0.0294(7) -0.0079(6) 0.0065(6) -0.0025(6)
C00T 0.0228(7) 0.0249(7) 0.0405(8) -0.0009(6) 0.0059(6) 0.0017(6)
C00U 0.0258(7) 0.0238(7) 0.0372(8) -0.0008(6) 0.0107(6) -0.0027(6)
C00V 0.0286(8) 0.0275(7) 0.0442(9) -0.0055(7) 0.0149(7) 0.0034(6)
C00W 0.0243(8) 0.0409(9) 0.0367(9) -0.0035(7) 0.0049(6) -0.0041(7)

loop_
_atom_type_symbol
_atom_type_description
_atom_type_scat_dispersion_real
_atom_type_scat_dispersion_imag
_atom_type_scat_source
C C 0.0181 0.0091 'International Tables Vol C Tables 4.2.6.8 and 6.1.1.4'
H H 0.0000 0.0000 'International Tables Vol C Tables 4.2.6.8 and 6.1.1.4'
O O 0.0492 0.0322 'International Tables Vol C Tables 4.2.6.8 and 6.1.1.4'
P P 0.2955 0.4335 'International Tables Vol C Tables 4.2.6.8 and 6.1.1.4'

loop_
_exptl_crystal_face_index_h
_exptl_crystal_face_index_k
_exptl_crystal_face_index_l
_exptl_crystal_face_perp_dist
0 -10 -4 0.0722
-6 1 0 0.0817
0 10 4 0.0380
6 -1 -2 0.0503
0 1 -8 0.0757
-6 1 3 0.0692
-1 -1 8 0.0641
-1 12 0 0.0309
1 -12 0 0.0526

loop_
_geom_angle_atom_site_label_1
_geom_angle_atom_site_label_2
_geom_angle_atom_site_label_3
_geom_angle
_geom_angle_site_symmetry_1
_geom_angle_site_symmetry_3
_geom_angle_publ_flag
O002 P001 C008 112.89(6) . . ?
O002 P001 C00A 120.57(6) . . ?
O002 P001 C00D 116.33(6) . . ?
C008 P001 C00A 106.26(6) . . ?
C00D P001 C008 106.48(6) . . ?
C00D P001 C00A 91.78(6) . . ?
C00B O003 C00W 117.63(12) . . ?
C00A C004 C007 113.15(12) . . ?
C00A C004 C00C 119.39(12) . . ?
C00C C004 C007 127.44(12) . . ?
C00A C005 C006 121.88(12) . . ?
C00J C005 C006 120.56(12) . . ?
C00J C005 C00A 117.55(13) . . ?
C00F C006 C005 121.97(13) . . ?
C00F C006 C00K 117.90(13) . . ?
C00K C006 C005 120.05(12) . . ?
C00D C007 C004 112.26(12) . . ?
C00I C007 C004 130.01(13) . . ?
C00I C007 C00D 117.59(13) . . ?
C00G C008 P001 118.74(11) . . ?
C00G C008 C00L 119.66(13) . . ?
C00L C008 P001 121.54(11) . . ?
C00J C009 C00C 120.29(12) . . ?
C00J C009 C00N 120.49(13) . . ?
C00N C009 C00C 119.18(13) . . ?
C004 C00A P001 111.14(10) . . ?
C004 C00A C005 122.72(12) . . ?
C005 C00A P001 125.95(11) . . ?
O003 C00B C00H 125.21(13) . . ?
O003 C00B C00M 115.37(13) . . ?
C00H C00B C00M 119.42(13) . . ?
C009 C00C C004 117.45(12) . . ?
C00E C00C C004 124.95(13) . . ?
C00E C00C C009 117.58(13) . . ?
C007 C00D P001 111.54(10) . . ?
C00Q C00D P001 126.13(12) . . ?
C00Q C00D C007 122.21(13) . . ?
C00C C00E H00E 119.2 . . ?
C00O C00E C00C 121.51(14) . . ?
C00O C00E H00E 119.2 . . ?
C006 C00F H00F 119.2 . . ?
C006 C00F C00H 121.68(13) . . ?
C00H C00F H00F 119.2 . . ?
C008 C00G H00G 120.1 . . ?
C00S C00G C008 119.75(14) . . ?
C00S C00G H00G 120.1 . . ?
C00B C00H C00F 119.40(13) . . ?
C00B C00H H00H 120.3 . . ?
C00F C00H H00H 120.3 . . ?
C007 C00I H00I 120.0 . . ?
C007 C00I C00T 119.92(14) . . ?
C00T C00I H00I 120.0 . . ?
C005 C00J C009 121.98(13) . . ?
C005 C00J H00J 119.0 . . ?
C009 C00J H00J 119.0 . . ?
C006 C00K H00K 119.5 . . ?
C00M C00K C006 120.93(13) . . ?
C00M C00K H00K 119.5 . . ?
C008 C00L H00L 119.8 . . ?
C00R C00L C008 120.32(13) . . ?
C00R C00L H00L 119.8 . . ?
C00B C00M H00M 119.7 . . ?
C00K C00M C00B 120.58(13) . . ?
C00K C00M H00M 119.7 . . ?
C009 C00N H00N 119.5 . . ?
C00P C00N C009 120.96(14) . . ?
C00P C00N H00N 119.5 . . ?
C00E C00O H00O 119.8 . . ?
C00E C00O C00P 120.46(14) . . ?
C00P C00O H00O 119.8 . . ?
C00N C00P C00O 120.06(14) . . ?
C00N C00P H00P 120.0 . . ?
C00O C00P H00P 120.0 . . ?
C00D C00Q H00Q 120.3 . . ?
C00D C00Q C00V 119.31(14) . . ?
C00V C00Q H00Q 120.3 . . ?
C00L C00R H00R 120.2 . . ?
C00L C00R C00U 119.69(14) . . ?
C00U C00R H00R 120.2 . . ?
C00G C00S H00S 119.8 . . ?
C00U C00S C00G 120.39(14) . . ?
C00U C00S H00S 119.8 . . ?
C00I C00T H00T 119.3 . . ?
C00V C00T C00I 121.41(14) . . ?
C00V C00T H00T 119.3 . . ?
C00R C00U H00U 119.9 . . ?
C00S C00U C00R 120.18(14) . . ?
C00S C00U H00U 119.9 . . ?
C00Q C00V H00V 120.3 . . ?
C00T C00V C00Q 119.41(14) . . ?
C00T C00V H00V 120.3 . . ?
O003 C00W H00A 109.5 . . ?
O003 C00W H00B 109.5 . . ?
O003 C00W H00C 109.5 . . ?
H00A C00W H00B 109.5 . . ?
H00A C00W H00C 109.5 . . ?
H00B C00W H00C 109.5 . . ?

loop_
_geom_bond_atom_site_label_1
_geom_bond_atom_site_label_2
_geom_bond_distance
_geom_bond_site_symmetry_2
_geom_bond_publ_flag
P001 O002 1.4833(10) . ?
P001 C008 1.8075(14) . ?
P001 C00A 1.8082(14) . ?
P001 C00D 1.7907(15) . ?
O003 C00B 1.3628(17) . ?
O003 C00W 1.4304(19) . ?
C004 C007 1.5009(19) . ?
C004 C00A 1.3936(19) . ?
C004 C00C 1.4339(19) . ?
C005 C006 1.4885(19) . ?
C005 C00A 1.4179(19) . ?
C005 C00J 1.3771(19) . ?
C006 C00F 1.391(2) . ?
C006 C00K 1.401(2) . ?
C007 C00D 1.409(2) . ?
C007 C00I 1.394(2) . ?
C008 C00G 1.3942(19) . ?
C008 C00L 1.397(2) . ?
C009 C00C 1.430(2) . ?
C009 C00J 1.415(2) . ?
C009 C00N 1.420(2) . ?
C00B C00H 1.390(2) . ?
C00B C00M 1.396(2) . ?
C00C C00E 1.420(2) . ?
C00D C00Q 1.384(2) . ?
C00E H00E 0.9300 . ?
C00E C00O 1.367(2) . ?
C00F H00F 0.9300 . ?
C00F C00H 1.398(2) . ?
C00G H00G 0.9300 . ?
C00G C00S 1.391(2) . ?
C00H H00H 0.9300 . ?
C00I H00I 0.9300 . ?
C00I C00T 1.396(2) . ?
C00J H00J 0.9300 . ?
C00K H00K 0.9300 . ?
C00K C00M 1.380(2) . ?
C00L H00L 0.9300 . ?
C00L C00R 1.388(2) . ?
C00M H00M 0.9300 . ?
C00N H00N 0.9300 . ?
C00N C00P 1.366(2) . ?
C00O H00O 0.9300 . ?
C00O C00P 1.405(2) . ?
C00P H00P 0.9300 . ?
C00Q H00Q 0.9300 . ?
C00Q C00V 1.387(2) . ?
C00R H00R 0.9300 . ?
C00R C00U 1.393(2) . ?
C00S H00S 0.9300 . ?
C00S C00U 1.384(2) . ?
C00T H00T 0.9300 . ?
C00T C00V 1.385(2) . ?
C00U H00U 0.9300 . ?
C00V H00V 0.9300 . ?
C00W H00A 0.9600 . ?
C00W H00B 0.9600 . ?
C00W H00C 0.9600 . ?

loop_
_exptl_oxdiff_crystal_face_indexfrac_h
_exptl_oxdiff_crystal_face_indexfrac_k
_exptl_oxdiff_crystal_face_indexfrac_l
_exptl_oxdiff_crystal_face_x
_exptl_oxdiff_crystal_face_y
_exptl_oxdiff_crystal_face_z
0.4953 -10.1864 -4.3984 0.2332 0.9724 -0.0092
-5.8564 1.1869 0.3337 -0.0026 -0.0088 -1.0000
-0.4953 10.1864 4.3984 -0.2332 -0.9724 0.0092
6.1002 -0.9438 -1.8898 -0.1431 0.1362 0.9803
-0.0639 0.9644 -7.6029 -0.6900 0.6543 -0.3096
-6.1194 0.7792 3.2335 0.2649 -0.2517 -0.9308
-0.5296 -0.8789 7.8368 0.7085 -0.6718 0.2162
-0.7102 12.1359 0.4596 -0.6752 -0.7119 -0.1930
0.9038 -12.0866 -0.4664 0.6704 0.7068 0.2256
